data_4030235
loop_
_publ_author_name
'Gromov, Sergey P.'
'Vedernikov, Artem I.'
'Lobova, Natalia A.'
'Kuz'mina, Lyudmila G.'
'Dmitrieva, Svetlana N.'
'Strelenko, Yuri A.'
'Howard, Judith A. K.'

_publ_section_title
;
 Synthesis, structure, and properties of supramolecular photoswitches
 based on ammonioalkyl derivatives of crown ether styryl dyes.
;
_journal_issue 23
_journal_name_full 'The Journal of organic chemistry'
_journal_page_first 11416
_journal_page_last 11430
_journal_paper_doi 10.1021/jo5018074
_journal_volume 79
_journal_year 2014
_chemical_formula_sum 'C31 H46 Br2 N2 O9'
_chemical_formula_weight 750.52
_chemical_name_systematic
; 
 ? 
;
_space_group_IT_number 2
_symmetry_cell_setting triclinic
_symmetry_space_group_name_Hall '-P 1'
_symmetry_space_group_name_H-M 'P -1'
_atom_sites_solution_hydrogens geom
_atom_sites_solution_primary direct
_atom_sites_solution_secondary difmap
_audit_creation_method SHELXL-97
_cell_angle_alpha 104.737(2)
_cell_angle_beta 95.770(2)
_cell_angle_gamma 114.086(2)
_cell_formula_units_Z 2
_cell_length_a 11.4310(11)
_cell_length_b 11.6678(11)
_cell_length_c 14.7274(14)
_cell_measurement_reflns_used 5445
_cell_measurement_temperature 120(2)
_cell_measurement_theta_max 29.948
_cell_measurement_theta_min 2.196
_cell_volume 1687.2(3)
_computing_structure_refinement 'SHELXL-97 (Sheldrick, 1997)'
_computing_structure_solution 'SHELXS-97 (Sheldrick, 1990)'
_diffrn_ambient_temperature 120(2)
_diffrn_measured_fraction_theta_full 0.982
_diffrn_measured_fraction_theta_max 0.982
_diffrn_measurement_device_type 'Bruker SMART-6K'
_diffrn_measurement_method /W
_diffrn_radiation_monochromator graphite
_diffrn_radiation_source 'fine-focus sealed tube'
_diffrn_radiation_type MoK\a
_diffrn_radiation_wavelength 0.71073
_diffrn_reflns_av_R_equivalents 0.0402
_diffrn_reflns_av_sigmaI/netI 0.0635
_diffrn_reflns_limit_h_max 15
_diffrn_reflns_limit_h_min -15
_diffrn_reflns_limit_k_max 15
_diffrn_reflns_limit_k_min -15
_diffrn_reflns_limit_l_max 20
_diffrn_reflns_limit_l_min -20
_diffrn_reflns_number 19380
_diffrn_reflns_theta_full 29.00
_diffrn_reflns_theta_max 29.00
_diffrn_reflns_theta_min 2.01
_exptl_absorpt_coefficient_mu 2.456
_exptl_absorpt_correction_T_max 0.6662
_exptl_absorpt_correction_T_min 0.5071
_exptl_absorpt_correction_type multi-scan
_exptl_absorpt_process_details SADABS
_exptl_crystal_colour red-orange
_exptl_crystal_density_diffrn 1.477
_exptl_crystal_density_method 'not measured'
_exptl_crystal_description block
_exptl_crystal_F_000 776
_exptl_crystal_size_max 0.32
_exptl_crystal_size_mid 0.20
_exptl_crystal_size_min 0.18
_refine_diff_density_max 1.615
_refine_diff_density_min -0.809
_refine_diff_density_rms 0.124
_refine_ls_extinction_method none
_refine_ls_goodness_of_fit_ref 1.038
_refine_ls_hydrogen_treatment constr
_refine_ls_matrix_type full
_refine_ls_number_parameters 468
_refine_ls_number_reflns 8811
_refine_ls_number_restraints 43
_refine_ls_restrained_S_all 1.037
_refine_ls_R_factor_all 0.0947
_refine_ls_R_factor_gt 0.0593
_refine_ls_shift/su_max 0.000
_refine_ls_shift/su_mean 0.000
_refine_ls_structure_factor_coef Fsqd
_refine_ls_weighting_details 'calc w=1/[\s^2^(Fo^2^)+(0.1100P)^2^+0.0000P] where P=(Fo^2^+2Fc^2^)/3'
_refine_ls_weighting_scheme calc
_refine_ls_wR_factor_gt 0.1646
_refine_ls_wR_factor_ref 0.1786
_reflns_number_gt 5974
_reflns_number_total 8811
_reflns_threshold_expression >2sigma(I)
_cod_data_source_file jo5018074_si_002.cif
_cod_data_source_block dye_1e
_cod_depositor_comments
;
The following automatic conversions were performed:

'_symmetry_cell_setting' value 'Triclinic' changed to 'triclinic'
according to
/home/saulius/struct/COD-crude-data--automatic-downloads/rss-feeds/ACS/lib/dictionaries/cif_core.dic
dictionary named 'cif_core.dic' version 2.4.2 from 2011-04-26.

Automatic conversion script
Id: cif_fix_values 2935 2014-11-11 08:27:57Z andrius 

 Adding full bibliography for 4030234--4030240.cif.
;
_cod_original_sg_symbol_H-M P-1
_cod_database_code 4030235

loop_
_symmetry_equiv_pos_as_xyz
'x, y, z'
'-x, -y, -z'

loop_
_atom_site_label
_atom_site_type_symbol
_atom_site_fract_x
_atom_site_fract_y
_atom_site_fract_z
_atom_site_U_iso_or_equiv
_atom_site_adp_type
_atom_site_occupancy
_atom_site_symmetry_multiplicity
_atom_site_calc_flag
_atom_site_refinement_flags
_atom_site_disorder_assembly
_atom_site_disorder_group
Br1 Br 1.04607(4) 0.73618(4) 0.94268(3) 0.03396(14) Uani 1 1 d . . .
Br2 Br 0.46754(8) 0.7105(3) 0.31825(6) 0.0366(4) Uani 0.954(8) 1 d P A 1
Br3 Br 0.4855(16) 0.775(4) 0.3291(10) 0.033(5) Uani 0.046(8) 1 d P A 2
O1 O 1.0302(3) 0.9809(3) 0.71923(19) 0.0270(5) Uani 1 1 d . . .
O4 O 0.9772(3) 1.4147(4) 0.6698(3) 0.0520(9) Uani 1 1 d . . .
O5 O 0.7904(3) 1.1359(3) 0.5445(2) 0.0286(6) Uani 1 1 d . B .
O6 O 0.8773(3) 0.9507(2) 0.56678(18) 0.0261(5) Uani 1 1 d . . .
N2 N 0.0405(4) -0.3197(4) 0.1516(3) 0.0401(8) Uani 1 1 d . . .
H2A H -0.0441 -0.3554 0.1582 0.060 Uiso 1 1 calc R . .
H2B H 0.0813 -0.3663 0.1685 0.060 Uiso 1 1 calc R . .
H2C H 0.0407 -0.3234 0.0892 0.060 Uiso 1 1 calc R . .
N1 N 0.3210(3) 0.0185(3) 0.2575(2) 0.0255(6) Uani 1 1 d . . .
C1 C 0.3928(4) 0.0567(4) 0.3470(3) 0.0286(8) Uani 1 1 d . . .
H1 H 0.3910 -0.0093 0.3743 0.034 Uiso 1 1 calc R . .
C2 C 0.4680(4) 0.1865(4) 0.4001(3) 0.0285(8) Uani 1 1 d . . .
H2 H 0.5151 0.2088 0.4640 0.034 Uiso 1 1 calc R . .
C3 C 0.4776(3) 0.2874(4) 0.3631(3) 0.0255(7) Uani 1 1 d . . .
C4 C 0.3966(3) 0.2493(4) 0.2698(3) 0.0235(7) Uani 1 1 d . . .
C5 C 0.3902(4) 0.3422(4) 0.2264(3) 0.0275(8) Uani 1 1 d . . .
H5 H 0.4435 0.4344 0.2591 0.033 Uiso 1 1 calc R . .
C6 C 0.3089(4) 0.3018(4) 0.1387(3) 0.0317(8) Uani 1 1 d . . .
H6 H 0.3052 0.3661 0.1113 0.038 Uiso 1 1 calc R . .
C7 C 0.2307(4) 0.1666(4) 0.0882(3) 0.0334(9) Uani 1 1 d . . .
H7 H 0.1742 0.1399 0.0270 0.040 Uiso 1 1 calc R . .
C8 C 0.2348(4) 0.0732(4) 0.1260(3) 0.0280(8) Uani 1 1 d . . .
H8 H 0.1822 -0.0184 0.0910 0.034 Uiso 1 1 calc R . .
C9 C 0.3169(3) 0.1123(4) 0.2169(2) 0.0227(7) Uani 1 1 d . . .
C10 C 0.5663(4) 0.4247(4) 0.4162(3) 0.0300(8) Uani 1 1 d . . .
H10 H 0.5661 0.4902 0.3888 0.036 Uiso 1 1 calc R . .
C11 C 0.6490(4) 0.4652(4) 0.5020(3) 0.0277(8) Uani 1 1 d . . .
H11 H 0.6457 0.3979 0.5283 0.033 Uiso 1 1 calc R . .
C12 C 0.7430(3) 0.6009(4) 0.5591(3) 0.0231(7) Uani 1 1 d . . .
C13 C 0.8221(4) 0.6214(4) 0.6457(3) 0.0250(7) Uani 1 1 d . . .
H13 H 0.8090 0.5477 0.6671 0.030 Uiso 1 1 calc R . .
C14 C 0.9196(4) 0.7465(4) 0.7018(3) 0.0256(7) Uani 1 1 d . . .
H14 H 0.9740 0.7578 0.7598 0.031 Uiso 1 1 calc R . .
C15 C 0.9364(3) 0.8539(3) 0.6722(2) 0.0227(7) Uani 1 1 d . . .
C16 C 0.8541(3) 0.8364(3) 0.5866(2) 0.0219(7) Uani 1 1 d . . .
C17 C 0.7607(3) 0.7116(3) 0.5300(2) 0.0212(7) Uani 1 1 d . . .
H17 H 0.7080 0.7002 0.4711 0.025 Uiso 1 1 calc R . .
C18 C 1.1250(4) 0.9993(4) 0.8012(3) 0.0291(8) Uani 1 1 d . B .
H18A H 1.1592 0.9331 0.7842 0.035 Uiso 1 1 calc R . .
H18B H 1.0831 0.9881 0.8561 0.035 Uiso 1 1 calc R . .
C19 C 1.2356(4) 1.1380(4) 0.8280(3) 0.0328(9) Uani 1 1 d . . .
H19A H 1.3127 1.1474 0.8721 0.039 Uiso 0.264(13) 1 calc PR B 1
H19B H 1.2627 1.1565 0.7695 0.039 Uiso 0.264(13) 1 calc PR B 1
H19C H 1.2959 1.1547 0.8883 0.039 Uiso 0.736(13) 1 calc PR B 2
H19D H 1.2857 1.1402 0.7769 0.039 Uiso 0.736(13) 1 calc PR B 2
O2 O 1.1876(5) 1.2312(5) 0.8757(4) 0.0249(11) Uani 0.736(13) 1 d P B 1
C20 C 1.2880(6) 1.3637(6) 0.9107(5) 0.0316(15) Uani 0.736(13) 1 d P B 1
H20A H 1.3705 1.3648 0.9400 0.038 Uiso 0.736(13) 1 calc PR B 1
H20B H 1.2631 1.4164 0.9620 0.038 Uiso 0.736(13) 1 calc PR B 1
C21 C 1.3135(6) 1.4288(7) 0.8332(5) 0.0328(16) Uani 0.736(13) 1 d P B 1
H21A H 1.3934 1.5152 0.8588 0.039 Uiso 0.736(13) 1 calc PR B 1
H21B H 1.3275 1.3716 0.7775 0.039 Uiso 0.736(13) 1 calc PR B 1
O3 O 1.2042(7) 1.4476(8) 0.8043(5) 0.0318(14) Uani 0.736(13) 1 d P B 1
C22 C 1.2136(6) 1.5011(8) 0.7262(5) 0.0320(15) Uani 0.736(13) 1 d P B 1
H22A H 1.2101 1.4355 0.6667 0.038 Uiso 0.736(13) 1 calc PR B 1
H22B H 1.2980 1.5824 0.7421 0.038 Uiso 0.736(13) 1 calc PR B 1
C23 C 1.0988(6) 1.5333(6) 0.7108(5) 0.0301(15) Uani 0.736(13) 1 d PDU B 1
H23A H 1.0941 1.5862 0.7734 0.036 Uiso 0.736(13) 1 calc PR B 1
H23B H 1.1130 1.5875 0.6673 0.036 Uiso 0.736(13) 1 calc PR B 1
O2' O 1.2065(17) 1.2323(17) 0.8403(14) 0.036(4) Uani 0.264(13) 1 d PU B 2
C20' C 1.3162(19) 1.357(2) 0.8640(18) 0.045(5) Uani 0.264(13) 1 d PU B 2
H20C H 1.3746 1.3521 0.8195 0.055 Uiso 0.264(13) 1 calc PR B 2
H20D H 1.3667 1.3819 0.9304 0.055 Uiso 0.264(13) 1 calc PR B 2
C21' C 1.274(3) 1.468(2) 0.8575(17) 0.050(6) Uani 0.264(13) 1 d PU B 2
H21C H 1.2210 1.4787 0.9050 0.060 Uiso 0.264(13) 1 calc PR B 2
H21D H 1.3540 1.5543 0.8730 0.060 Uiso 0.264(13) 1 calc PR B 2
O3' O 1.204(2) 1.436(2) 0.7682(16) 0.044(5) Uani 0.264(13) 1 d PU B 2
C22' C 1.187(3) 1.539(3) 0.756(2) 0.059(7) Uani 0.264(13) 1 d PU B 2
H22C H 1.1343 1.5597 0.8009 0.070 Uiso 0.264(13) 1 calc PR B 2
H22D H 1.2748 1.6175 0.7755 0.070 Uiso 0.264(13) 1 calc PR B 2
C23' C 1.135(2) 1.527(3) 0.675(2) 0.082(9) Uani 0.264(13) 1 d PDU B 2
H23C H 1.1731 1.4901 0.6251 0.099 Uiso 0.264(13) 1 calc PR B 2
H23D H 1.1391 1.6114 0.6705 0.099 Uiso 0.264(13) 1 calc PR B 2
C24 C 0.9326(5) 1.3718(5) 0.5676(4) 0.0435(11) Uani 1 1 d D B .
H24A H 0.9941 1.3446 0.5364 0.052 Uiso 1 1 calc R . .
H24B H 0.9308 1.4460 0.5476 0.052 Uiso 1 1 calc R . .
C25 C 0.7959(4) 1.2561(4) 0.5358(3) 0.0339(9) Uani 1 1 d . . .
H25A H 0.7387 1.2806 0.5745 0.041 Uiso 1 1 calc R B .
H25B H 0.7594 1.2406 0.4675 0.041 Uiso 1 1 calc R . .
C26 C 0.8422(4) 1.0754(4) 0.4742(3) 0.0306(8) Uani 1 1 d . . .
H26A H 0.9391 1.1275 0.4887 0.037 Uiso 1 1 calc R B .
H26B H 0.8050 1.0723 0.4094 0.037 Uiso 1 1 calc R . .
C27 C 0.8066(4) 0.9382(4) 0.4761(3) 0.0286(8) Uani 1 1 d . B .
H27A H 0.7106 0.8890 0.4695 0.034 Uiso 1 1 calc R . .
H27B H 0.8315 0.8894 0.4223 0.034 Uiso 1 1 calc R . .
C28 C 0.2489(4) -0.1254(4) 0.2030(3) 0.0281(8) Uani 1 1 d . . .
H28A H 0.2943 -0.1721 0.2268 0.034 Uiso 1 1 calc R . .
H28B H 0.2489 -0.1397 0.1338 0.034 Uiso 1 1 calc R . .
C29 C 0.1101(4) -0.1819(4) 0.2141(3) 0.0367(9) Uani 1 1 d . . .
H29A H 0.1091 -0.1769 0.2821 0.044 Uiso 1 1 calc R . .
H29B H 0.0664 -0.1304 0.1961 0.044 Uiso 1 1 calc R . .
O1S O 0.5010(5) 1.0322(6) 0.9119(4) 0.0870(15) Uani 1 1 d . . .
C1S C 0.5588(8) 1.1375(8) 1.0103(6) 0.080(2) Uani 1 1 d . . .
H1SA H 0.6353 1.2158 1.0070 0.096 Uiso 1 1 calc R . .
H1SB H 0.4922 1.1661 1.0302 0.096 Uiso 1 1 calc R . .
C2S C 0.3992(8) 0.9142(9) 0.9180(6) 0.092(2) Uani 1 1 d . . .
H2SA H 0.3660 0.8448 0.8538 0.111 Uiso 1 1 calc R . .
H2SB H 0.3252 0.9324 0.9344 0.111 Uiso 1 1 calc R . .
O1W O 0.7949(4) 0.4415(4) 0.8616(3) 0.0631(11) Uani 1 1 d G . .
H1WA H 0.8530 0.5240 0.8887 0.095 Uiso 1 1 d G . .
H1WB H 0.7270 0.4375 0.8259 0.095 Uiso 1 1 d G . .
O2W O 0.6013(6) 0.9967(7) 0.2796(5) 0.0977(17) Uani 1 1 d G . .
H2WA H 0.5469 1.0048 0.3151 0.147 Uiso 1 1 d G . .
H2WB H 0.5667 0.9811 0.2197 0.147 Uiso 1 1 d G . .

loop_
_atom_site_aniso_label
_atom_site_aniso_U_11
_atom_site_aniso_U_22
_atom_site_aniso_U_33
_atom_site_aniso_U_23
_atom_site_aniso_U_13
_atom_site_aniso_U_12
Br1 0.0335(2) 0.0379(3) 0.0215(2) 0.00750(16) -0.00319(15) 0.01111(17)
Br2 0.0277(3) 0.0437(10) 0.0259(3) 0.0117(3) 0.00148(18) 0.0052(4)
Br3 0.027(5) 0.023(13) 0.036(5) 0.007(5) -0.003(4) 0.001(6)
O1 0.0258(13) 0.0256(13) 0.0224(13) 0.0065(10) -0.0048(10) 0.0080(10)
O4 0.0393(19) 0.050(2) 0.065(2) 0.0369(18) 0.0033(16) 0.0107(15)
O5 0.0279(14) 0.0338(14) 0.0320(14) 0.0194(11) 0.0103(11) 0.0156(11)
O6 0.0272(13) 0.0263(13) 0.0216(12) 0.0105(10) -0.0036(10) 0.0097(10)
N2 0.0309(19) 0.045(2) 0.037(2) 0.0179(16) 0.0033(15) 0.0089(16)
N1 0.0221(15) 0.0270(16) 0.0251(15) 0.0087(12) 0.0027(12) 0.0092(12)
C1 0.0256(19) 0.034(2) 0.0287(19) 0.0154(15) 0.0035(15) 0.0129(16)
C2 0.0219(18) 0.035(2) 0.0283(19) 0.0150(16) 0.0013(14) 0.0108(15)
C3 0.0188(17) 0.0318(19) 0.0263(18) 0.0130(15) 0.0046(13) 0.0099(14)
C4 0.0179(16) 0.0295(18) 0.0222(17) 0.0088(14) 0.0027(13) 0.0100(14)
C5 0.0286(19) 0.0282(19) 0.0248(18) 0.0091(14) 0.0050(14) 0.0119(15)
C6 0.039(2) 0.039(2) 0.0239(18) 0.0124(16) 0.0048(16) 0.0230(18)
C7 0.037(2) 0.045(2) 0.0195(18) 0.0080(16) 0.0015(15) 0.0222(19)
C8 0.0284(19) 0.037(2) 0.0204(17) 0.0075(15) 0.0055(14) 0.0171(16)
C9 0.0194(16) 0.0280(18) 0.0201(16) 0.0079(13) 0.0042(13) 0.0102(14)
C10 0.030(2) 0.0278(19) 0.0293(19) 0.0127(15) 0.0028(15) 0.0088(15)
C11 0.0264(19) 0.0308(19) 0.0254(18) 0.0110(15) 0.0011(14) 0.0124(15)
C12 0.0211(17) 0.0267(18) 0.0213(16) 0.0092(13) 0.0006(13) 0.0108(14)
C13 0.0258(18) 0.0278(18) 0.0195(16) 0.0083(14) -0.0013(13) 0.0115(14)
C14 0.0249(18) 0.0336(19) 0.0194(16) 0.0091(14) -0.0008(13) 0.0152(15)
C15 0.0192(16) 0.0245(17) 0.0198(16) 0.0052(13) -0.0006(13) 0.0078(13)
C16 0.0220(17) 0.0275(17) 0.0193(16) 0.0099(13) 0.0028(13) 0.0130(14)
C17 0.0170(16) 0.0299(18) 0.0174(15) 0.0093(13) 0.0017(12) 0.0108(13)
C18 0.0255(19) 0.036(2) 0.0206(17) 0.0101(15) -0.0038(14) 0.0111(16)
C19 0.0237(19) 0.037(2) 0.030(2) 0.0126(17) -0.0030(15) 0.0078(16)
O2 0.022(2) 0.027(2) 0.021(2) 0.0087(19) 0.0014(18) 0.0078(16)
C20 0.023(3) 0.031(3) 0.033(3) 0.008(2) -0.001(2) 0.008(2)
C21 0.019(3) 0.030(3) 0.051(4) 0.021(3) 0.007(2) 0.009(2)
O3 0.025(2) 0.044(3) 0.034(3) 0.026(3) 0.010(3) 0.013(2)
C22 0.029(3) 0.039(3) 0.033(3) 0.022(3) 0.015(2) 0.013(3)
C23 0.028(3) 0.028(3) 0.034(3) 0.017(2) 0.008(2) 0.008(2)
O2' 0.032(6) 0.037(6) 0.028(7) 0.003(6) 0.000(5) 0.011(5)
C20' 0.033(8) 0.046(8) 0.043(9) 0.005(6) 0.016(7) 0.009(6)
C21' 0.051(9) 0.049(9) 0.043(9) 0.017(7) 0.006(7) 0.016(7)
O3' 0.037(7) 0.040(7) 0.050(10) 0.014(8) -0.001(7) 0.015(5)
C22' 0.063(10) 0.056(10) 0.062(10) 0.024(8) 0.020(8) 0.029(8)
C23' 0.083(12) 0.074(12) 0.095(13) 0.030(9) 0.036(9) 0.036(9)
C24 0.048(3) 0.040(2) 0.069(3) 0.036(2) 0.039(2) 0.029(2)
C25 0.035(2) 0.042(2) 0.042(2) 0.0265(19) 0.0171(18) 0.0247(19)
C26 0.035(2) 0.034(2) 0.030(2) 0.0182(16) 0.0090(16) 0.0175(17)
C27 0.0271(19) 0.033(2) 0.0210(17) 0.0123(15) -0.0067(14) 0.0095(15)
C28 0.0232(18) 0.0270(19) 0.0298(19) 0.0088(15) 0.0028(14) 0.0081(15)
C29 0.033(2) 0.036(2) 0.036(2) 0.0129(17) 0.0131(17) 0.0088(17)
O1S 0.067(3) 0.110(4) 0.095(4) 0.062(3) 0.019(3) 0.033(3)
C1S 0.085(5) 0.096(5) 0.072(5) 0.041(4) 0.023(4) 0.045(4)
C2S 0.064(5) 0.119(7) 0.083(5) 0.052(5) 0.009(4) 0.022(4)
O1W 0.054(2) 0.050(2) 0.065(3) 0.0100(19) -0.0195(19) 0.0164(18)
O2W 0.093(4) 0.138(5) 0.091(4) 0.052(4) 0.029(3) 0.069(4)

loop_
_atom_type_symbol
_atom_type_description
_atom_type_scat_dispersion_real
_atom_type_scat_dispersion_imag
_atom_type_scat_source
C C 0.0033 0.0016 'International Tables Vol C Tables 4.2.6.8 and 6.1.1.4'
H H 0.0000 0.0000 'International Tables Vol C Tables 4.2.6.8 and 6.1.1.4'
N N 0.0061 0.0033 'International Tables Vol C Tables 4.2.6.8 and 6.1.1.4'
O O 0.0106 0.0060 'International Tables Vol C Tables 4.2.6.8 and 6.1.1.4'
Br Br -0.2901 2.4595 'International Tables Vol C Tables 4.2.6.8 and 6.1.1.4'

loop_
_geom_angle_atom_site_label_1
_geom_angle_atom_site_label_2
_geom_angle_atom_site_label_3
_geom_angle
_geom_angle_site_symmetry_1
_geom_angle_site_symmetry_3
C15 O1 C18 116.1(3) . .
C24 O4 C23 115.9(4) . .
C24 O4 C23' 96.3(12) . .
C23 O4 C23' 23.7(11) . .
C25 O5 C26 112.8(3) . .
C16 O6 C27 117.2(3) . .
C1 N1 C9 120.4(3) . .
C1 N1 C28 118.3(3) . .
C9 N1 C28 121.3(3) . .
N1 C1 C2 122.3(3) . .
C1 C2 C3 121.5(4) . .
C2 C3 C4 117.1(3) . .
C2 C3 C10 121.5(3) . .
C4 C3 C10 121.4(3) . .
C5 C4 C9 117.3(3) . .
C5 C4 C3 122.9(3) . .
C9 C4 C3 119.8(3) . .
C6 C5 C4 121.1(4) . .
C5 C6 C7 120.7(4) . .
C8 C7 C6 120.5(4) . .
C7 C8 C9 119.9(4) . .
N1 C9 C8 120.8(3) . .
N1 C9 C4 118.7(3) . .
C8 C9 C4 120.5(3) . .
C11 C10 C3 123.7(3) . .
C10 C11 C12 127.2(3) . .
C13 C12 C17 118.4(3) . .
C13 C12 C11 118.1(3) . .
C17 C12 C11 123.5(3) . .
C14 C13 C12 121.9(3) . .
C15 C14 C13 119.1(3) . .
O1 C15 C14 124.9(3) . .
O1 C15 C16 115.0(3) . .
C14 C15 C16 120.1(3) . .
O6 C16 C17 125.1(3) . .
O6 C16 C15 114.5(3) . .
C17 C16 C15 120.4(3) . .
C16 C17 C12 120.1(3) . .
O1 C18 C19 107.4(3) . .
O2' C19 O2 23.2(9) . .
O2' C19 C18 118.1(9) . .
O2 C19 C18 107.8(4) . .
C20 O2 C19 112.0(5) . .
O2 C20 C21 113.3(5) . .
O3 C21 C20 108.4(6) . .
C21 O3 C22 113.3(6) . .
O3 C22 C23 107.9(6) . .
O4 C23 C22 111.0(5) . .
C19 O2' C20' 113.8(16) . .
O2' C20' C21' 112.0(18) . .
O3' C21' C20' 110(2) . .
C21' O3' C22' 111(3) . .
C23' C22' O3' 118(3) . .
C22' C23' O4 99(3) . .
O4 C24 C25 110.1(3) . .
O5 C25 C24 114.7(3) . .
O5 C26 C27 108.5(3) . .
O6 C27 C26 107.0(3) . .
N1 C28 C29 111.1(3) . .
N2 C29 C28 108.7(4) . .
C2S O1S C1S 109.9(6) . .
C2S C1S O1S 110.5(7) 2_677 .
O1S C2S C1S 113.9(7) . 2_677

loop_
_geom_bond_atom_site_label_1
_geom_bond_atom_site_label_2
_geom_bond_distance
_geom_bond_site_symmetry_2
O1 C15 1.363(4) .
O1 C18 1.446(4) .
O4 C24 1.424(7) .
O4 C23 1.431(6) .
O4 C23' 1.72(3) .
O5 C25 1.416(5) .
O5 C26 1.419(5) .
O6 C16 1.363(4) .
O6 C27 1.430(4) .
N2 C29 1.456(6) .
N1 C1 1.340(5) .
N1 C9 1.388(5) .
N1 C28 1.481(5) .
C1 C2 1.358(6) .
C2 C3 1.388(5) .
C3 C4 1.428(5) .
C3 C10 1.444(5) .
C4 C5 1.413(5) .
C4 C9 1.424(5) .
C5 C6 1.358(5) .
C6 C7 1.400(6) .
C7 C8 1.359(6) .
C8 C9 1.402(5) .
C10 C11 1.344(5) .
C11 C12 1.456(5) .
C12 C13 1.393(5) .
C12 C17 1.407(5) .
C13 C14 1.389(5) .
C14 C15 1.377(5) .
C15 C16 1.411(5) .
C16 C17 1.375(5) .
C18 C19 1.510(5) .
C19 O2' 1.250(18) .
C19 O2 1.467(7) .
O2 C20 1.414(7) .
C20 C21 1.514(9) .
C21 O3 1.397(11) .
O3 C22 1.435(8) .
C22 C23 1.517(10) .
O2' C20' 1.41(3) .
C20' C21' 1.57(4) .
C21' O3' 1.34(3) .
O3' C22' 1.35(4) .
C22' C23' 1.22(4) .
C24 C25 1.514(7) .
C26 C27 1.492(5) .
C28 C29 1.493(6) .
O1S C2S 1.427(9) .
O1S C1S 1.511(10) .
C1S C2S 1.474(11) 2_677
C2S C1S 1.474(11) 2_677
